data_7042637
loop_
_publ_author_name
'Yao, Chenhui'
'Yang, Yang'
'Xu, Shaoan'
'ma, haiyan'

_publ_section_title
;
 Potassium complexes supported by monoanionic tetradentate amino-phenolate
 ligands: synthesis, structure and catalysis in ring-opening
 polymerization of rac-lactide
;
_journal_name_full 'Dalton Trans.'
_journal_paper_doi 10.1039/C7DT00812K
_journal_year 2017
_chemical_formula_moiety 'C46 H64 K2 N2 O6'
_chemical_formula_sum 'C46 H64 K2 N2 O6'
_chemical_formula_weight 819.19
_space_group_crystal_system monoclinic
_space_group_IT_number 14
_space_group_name_Hall '-P 2yn'
_space_group_name_H-M_alt 'P 1 21/n 1'
_symmetry_space_group_name_Hall '-P 2yn'
_symmetry_space_group_name_H-M 'P 1 21/n 1'
_atom_sites_solution_hydrogens mixed
_atom_sites_solution_primary direct
_audit_creation_date 2017-01-12
_audit_creation_method
;
Olex2 1.2
(compiled 2016.11.30 svn.r3356 for OlexSys, GUI svn.r5269)
;
_audit_update_record
;
2017-03-03 deposited with the CCDC.
2017-04-04 downloaded from the CCDC.
;
_cell_angle_alpha 90
_cell_angle_beta 98.660(3)
_cell_angle_gamma 90
_cell_formula_units_Z 4
_cell_length_a 14.703(2)
_cell_length_b 15.780(2)
_cell_length_c 19.883(3)
_cell_measurement_reflns_used 9127
_cell_measurement_temperature 130
_cell_measurement_theta_max 30.77
_cell_measurement_theta_min 2.27
_cell_volume 4560.5(11)
_computing_cell_refinement 'SAINT v7.68A (Bruker, 2009)'
_computing_data_reduction 'SAINT v7.68A (Bruker, 2009)'
_computing_molecular_graphics 'Olex2 (Dolomanov et al., 2009)'
_computing_publication_material 'Olex2 (Dolomanov et al., 2009)'
_computing_structure_refinement 'ShelXL (Sheldrick, 2015)'
_computing_structure_solution 'ShelXT (Sheldrick, 2015)'
_diffrn_ambient_temperature 130
_diffrn_measured_fraction_theta_full 0.999
_diffrn_measured_fraction_theta_max 0.984
_diffrn_measurement_device_type 'Bruker APEX-II CCD'
_diffrn_measurement_method '\f and \w scans'
_diffrn_radiation_monochromator graphite
_diffrn_radiation_type MoK\a
_diffrn_radiation_wavelength 0.71073
_diffrn_reflns_av_R_equivalents 0.0631
_diffrn_reflns_av_unetI/netI 0.0780
_diffrn_reflns_Laue_measured_fraction_full 0.999
_diffrn_reflns_Laue_measured_fraction_max 0.984
_diffrn_reflns_limit_h_max 21
_diffrn_reflns_limit_h_min -21
_diffrn_reflns_limit_k_max 22
_diffrn_reflns_limit_k_min -20
_diffrn_reflns_limit_l_max 28
_diffrn_reflns_limit_l_min -26
_diffrn_reflns_number 44796
_diffrn_reflns_point_group_measured_fraction_full 0.999
_diffrn_reflns_point_group_measured_fraction_max 0.984
_diffrn_reflns_theta_full 26.000
_diffrn_reflns_theta_max 30.827
_diffrn_reflns_theta_min 1.612
_diffrn_standards_number 0
_exptl_absorpt_coefficient_mu 0.255
_exptl_absorpt_correction_T_max 0.7461
_exptl_absorpt_correction_T_min 0.5283
_exptl_absorpt_correction_type multi-scan
_exptl_absorpt_process_details
;
SADABS-2008/1 (Bruker,2008) was used for absorption correction.
wR2(int) was 0.1031 before and 0.0715 after correction.
The Ratio of minimum to maximum transmission is 0.7081.
The \l/2 correction factor is 0.0015.
;
_exptl_crystal_colour colourless
_exptl_crystal_colour_primary colourless
_exptl_crystal_density_diffrn 1.193
_exptl_crystal_description block
_exptl_crystal_F_000 1760
_exptl_crystal_size_max 0.3
_exptl_crystal_size_mid 0.22
_exptl_crystal_size_min 0.12
_refine_diff_density_max 0.491
_refine_diff_density_min -0.443
_refine_diff_density_rms 0.066
_refine_ls_extinction_method none
_refine_ls_goodness_of_fit_ref 1.015
_refine_ls_hydrogen_treatment mixed
_refine_ls_matrix_type full
_refine_ls_number_parameters 571
_refine_ls_number_reflns 14084
_refine_ls_number_restraints 0
_refine_ls_restrained_S_all 1.015
_refine_ls_R_factor_all 0.0926
_refine_ls_R_factor_gt 0.0542
_refine_ls_shift/su_max 0.001
_refine_ls_shift/su_mean 0.000
_refine_ls_structure_factor_coef Fsqd
_refine_ls_weighting_details 'w=1/[\s^2^(Fo^2^)+(0.0791P)^2^] where P=(Fo^2^+2Fc^2^)/3'
_refine_ls_weighting_scheme calc
_refine_ls_wR_factor_gt 0.1404
_refine_ls_wR_factor_ref 0.1634
_reflns_Friedel_coverage 0.000
_reflns_number_gt 8890
_reflns_number_total 14084
_reflns_threshold_expression 'I > 2\s(I)'
_cod_data_source_file c7dt00812k2.cif
_cod_data_source_block mo_dm16440_0m
_cod_original_cell_volume 4560.4(12)
_cod_database_code 7042637
_shelx_space_group_comment
;
The symmetry employed for this shelxl refinement is uniquely defined
by the following loop, which should always be used as a source of
symmetry information in preference to the above space-group names.
They are only intended as comments.
;
_shelx_estimated_absorpt_t_max 0.970
_shelx_estimated_absorpt_t_min 0.928
_olex2_refinement_description
;
1. Fixed Uiso
 At 1.2 times of:
  All C(H) groups, All C(H,H) groups
 At 1.5 times of:
  All C(H,H,H) groups
2.a Secondary CH2 refined with riding coordinates:
 C8(H8A,H8B), C21(H21A,H21B), C31(H31A,H31B), C45(H45A,H45B)
2.b Aromatic/amide H refined with riding coordinates:
 C3(H3), C4(H4), C5(H5), C6(H6), C11(H11), C13(H13), C26(H26), C27(H27),
 C28(H28), C29(H29), C34(H34), C36(H36)
2.c Idealised Me refined as rotating group:
 C1(H1A,H1B,H1C), C17(H17A,H17B,H17C), C18(H18A,H18B,H18C), C20(H20A,H20B,
 H20C), C23(H23A,H23B,H23C), C40(H40A,H40B,H40C), C41(H41A,H41B,H41C), C42(H42A,
 H42B,H42C), C43(H43A,H43B,H43C), C46(H46A,H46B,H46C)
;
_shelx_shelxl_version_number 2016/6
_olex2_submission_special_instructions 'No special instructions were received'

loop_
_space_group_symop_operation_xyz
'x, y, z'
'-x+1/2, y+1/2, -z+1/2'
'-x, -y, -z'
'x-1/2, -y-1/2, z-1/2'

loop_
_atom_site_label
_atom_site_type_symbol
_atom_site_fract_x
_atom_site_fract_y
_atom_site_fract_z
_atom_site_U_iso_or_equiv
_atom_site_adp_type
_atom_site_occupancy
_atom_site_site_symmetry_order
_atom_site_calc_flag
_atom_site_refinement_flags_posn
K1 K 0.55903(3) 0.34537(3) 0.31761(2) 0.03197(12) Uani 1 1 d .
K2 K 0.61187(3) 0.27440(2) 0.15827(2) 0.02536(10) Uani 1 1 d .
O1 O 0.40025(11) 0.31819(11) 0.36369(8) 0.0460(4) Uani 1 1 d .
O2 O 0.54847(9) 0.19718(8) 0.25872(7) 0.0266(3) Uani 1 1 d .
O3 O 0.70912(10) 0.37660(9) 0.41204(9) 0.0426(4) Uani 1 1 d .
O4 O 0.78043(9) 0.19228(8) 0.20038(7) 0.0299(3) Uani 1 1 d .
O5 O 0.60028(8) 0.42518(7) 0.21347(6) 0.0233(3) Uani 1 1 d .
O6 O 0.65106(9) 0.22537(9) 0.03243(8) 0.0332(3) Uani 1 1 d .
N1 N 0.58631(11) 0.23314(9) 0.43057(8) 0.0254(3) Uani 1 1 d .
N2 N 0.75508(10) 0.35916(9) 0.11177(8) 0.0217(3) Uani 1 1 d .
C1 C 0.3141(2) 0.2844(3) 0.33922(16) 0.0898(13) Uani 1 1 d .
H1A H 0.266288 0.325639 0.345662 0.135 Uiso 1 1 calc GR
H1B H 0.304802 0.232320 0.364112 0.135 Uiso 1 1 calc GR
H1C H 0.310601 0.271610 0.290678 0.135 Uiso 1 1 calc GR
C2 C 0.41022(14) 0.35080(13) 0.42940(11) 0.0312(4) Uani 1 1 d .
C3 C 0.37034(16) 0.42751(14) 0.44103(14) 0.0442(6) Uani 1 1 d .
H3 H 0.335278 0.457364 0.404500 0.053 Uiso 1 1 calc R
C4 C 0.38160(16) 0.46069(15) 0.50598(15) 0.0489(6) Uani 1 1 d .
H4 H 0.354301 0.513489 0.514294 0.059 Uiso 1 1 calc R
C5 C 0.43217(16) 0.41738(16) 0.55838(14) 0.0486(6) Uani 1 1 d .
H5 H 0.439010 0.439660 0.603241 0.058 Uiso 1 1 calc R
C6 C 0.47353(14) 0.34094(14) 0.54616(11) 0.0357(5) Uani 1 1 d .
H6 H 0.509262 0.311911 0.582845 0.043 Uiso 1 1 calc R
C7 C 0.46366(13) 0.30619(12) 0.48140(10) 0.0263(4) Uani 1 1 d .
C8 C 0.50647(13) 0.22248(12) 0.46676(10) 0.0282(4) Uani 1 1 d .
H8A H 0.526331 0.192410 0.510183 0.034 Uiso 1 1 calc R
H8B H 0.459654 0.187007 0.438843 0.034 Uiso 1 1 calc R
C9 C 0.60941(13) 0.15207(12) 0.39888(10) 0.0262(4) Uani 1 1 d .
H9A H 0.6571(15) 0.1654(13) 0.3737(12) 0.036(6) Uiso 1 1 d .
H9B H 0.6331(15) 0.1138(14) 0.4358(13) 0.038(6) Uiso 1 1 d .
C10 C 0.53093(12) 0.10976(11) 0.35368(10) 0.0248(4) Uani 1 1 d .
C11 C 0.48607(13) 0.04295(12) 0.38077(11) 0.0296(4) Uani 1 1 d .
H11 H 0.506027 0.026456 0.426567 0.036 Uiso 1 1 calc R
C12 C 0.41368(13) -0.00014(12) 0.34346(11) 0.0308(4) Uani 1 1 d .
C13 C 0.38720(12) 0.02497(11) 0.27664(11) 0.0280(4) Uani 1 1 d .
H13 H 0.337017 -0.003722 0.250590 0.034 Uiso 1 1 calc R
C14 C 0.42976(12) 0.08987(11) 0.24524(10) 0.0241(4) Uani 1 1 d .
C15 C 0.50523(12) 0.13563(11) 0.28456(10) 0.0231(4) Uani 1 1 d .
C16 C 0.39907(14) 0.11138(11) 0.17012(10) 0.0280(4) Uani 1 1 d .
C17 C 0.36875(16) 0.20445(12) 0.16218(11) 0.0371(5) Uani 1 1 d .
H17A H 0.416286 0.240778 0.187228 0.056 Uiso 1 1 calc GR
H17B H 0.310910 0.212026 0.180341 0.056 Uiso 1 1 calc GR
H17C H 0.359707 0.219920 0.113896 0.056 Uiso 1 1 calc GR
C18 C 0.31680(15) 0.05783(13) 0.13695(12) 0.0390(5) Uani 1 1 d .
H18A H 0.334441 -0.002090 0.137786 0.059 Uiso 1 1 calc GR
H18B H 0.298531 0.076078 0.089736 0.059 Uiso 1 1 calc GR
H18C H 0.265075 0.065441 0.162226 0.059 Uiso 1 1 calc GR
C19 C 0.47838(17) 0.09364(15) 0.12983(12) 0.0381(5) Uani 1 1 d .
C20 C 0.36773(16) -0.07398(15) 0.37335(15) 0.0495(7) Uani 1 1 d .
H20A H 0.302496 -0.075724 0.353715 0.074 Uiso 1 1 calc GR
H20B H 0.373426 -0.067124 0.422792 0.074 Uiso 1 1 calc GR
H20C H 0.397515 -0.126931 0.362903 0.074 Uiso 1 1 calc GR
C21 C 0.66611(13) 0.26264(13) 0.47847(10) 0.0295(4) Uani 1 1 d .
H21A H 0.691367 0.214274 0.507062 0.035 Uiso 1 1 calc R
H21B H 0.645120 0.305744 0.508897 0.035 Uiso 1 1 calc R
C22 C 0.74233(15) 0.30049(13) 0.44444(12) 0.0322(4) Uani 1 1 d .
H22A H 0.7599(15) 0.2627(14) 0.4134(12) 0.034(6) Uiso 1 1 d .
H22B H 0.7954(17) 0.3132(14) 0.4782(14) 0.045(7) Uiso 1 1 d .
C23 C 0.7780(2) 0.42143(17) 0.38368(19) 0.0687(9) Uani 1 1 d .
H23A H 0.795307 0.389153 0.345447 0.103 Uiso 1 1 calc GR
H23B H 0.832106 0.429124 0.418451 0.103 Uiso 1 1 calc GR
H23C H 0.754067 0.476966 0.367548 0.103 Uiso 1 1 calc GR
C24 C 0.75377(16) 0.11475(12) 0.22987(13) 0.0337(5) Uani 1 1 d .
H24A H 0.8048(16) 0.0798(14) 0.2424(12) 0.041(7) Uiso 1 1 d .
H24B H 0.7068(17) 0.0882(15) 0.1944(14) 0.050(7) Uiso 1 1 d .
H24C H 0.7209(15) 0.1278(14) 0.2733(13) 0.039(6) Uiso 1 1 d .
C25 C 0.84669(12) 0.24057(11) 0.23907(10) 0.0245(4) Uani 1 1 d .
C26 C 0.88211(13) 0.22189(11) 0.30575(10) 0.0279(4) Uani 1 1 d .
H26 H 0.860379 0.174080 0.327632 0.033 Uiso 1 1 calc R
C27 C 0.94978(15) 0.27366(12) 0.34047(12) 0.0360(5) Uani 1 1 d .
H27 H 0.974730 0.260925 0.386235 0.043 Uiso 1 1 calc R
C28 C 0.98118(15) 0.34372(13) 0.30889(12) 0.0370(5) Uani 1 1 d .
H28 H 1.026985 0.379362 0.333003 0.044 Uiso 1 1 calc R
C29 C 0.94542(13) 0.36145(12) 0.24203(12) 0.0323(5) Uani 1 1 d .
H29 H 0.967080 0.409684 0.220634 0.039 Uiso 1 1 calc R
C30 C 0.87871(12) 0.31052(11) 0.20549(10) 0.0258(4) Uani 1 1 d .
C31 C 0.84866(13) 0.32475(13) 0.13081(10) 0.0300(4) Uani 1 1 d .
H31A H 0.892702 0.364139 0.114142 0.036 Uiso 1 1 calc R
H31B H 0.852423 0.270104 0.106917 0.036 Uiso 1 1 calc R
C32 C 0.75133(12) 0.44649(11) 0.13956(10) 0.0223(4) Uani 1 1 d .
H32A H 0.7664(12) 0.4434(11) 0.1882(10) 0.019(5) Uiso 1 1 d .
H32B H 0.7986(13) 0.4824(12) 0.1255(10) 0.023(5) Uiso 1 1 d .
C33 C 0.65996(11) 0.49092(10) 0.12150(9) 0.0197(3) Uani 1 1 d .
C34 C 0.64787(12) 0.54575(10) 0.06576(9) 0.0207(3) Uani 1 1 d .
H34 H 0.696716 0.552892 0.039959 0.025 Uiso 1 1 calc R
C35 C 0.56677(12) 0.58997(10) 0.04704(9) 0.0206(3) Uani 1 1 d .
C36 C 0.49805(12) 0.57994(10) 0.08769(9) 0.0198(3) Uani 1 1 d .
H36 H 0.442047 0.610041 0.075440 0.024 Uiso 1 1 calc R
C37 C 0.50663(11) 0.52857(10) 0.14501(9) 0.0195(3) Uani 1 1 d .
C38 C 0.58951(12) 0.47862(10) 0.16250(9) 0.0189(3) Uani 1 1 d .
C39 C 0.43020(12) 0.52532(11) 0.18965(10) 0.0244(4) Uani 1 1 d .
C40 C 0.35013(14) 0.58596(13) 0.16542(12) 0.0364(5) Uani 1 1 d .
H40A H 0.373604 0.643980 0.164182 0.055 Uiso 1 1 calc GR
H40B H 0.304894 0.583175 0.196862 0.055 Uiso 1 1 calc GR
H40C H 0.320834 0.569397 0.119753 0.055 Uiso 1 1 calc GR
C41 C 0.39026(13) 0.43516(12) 0.18983(11) 0.0308(4) Uani 1 1 d .
H41A H 0.440385 0.394461 0.202011 0.046 Uiso 1 1 calc GR
H41B H 0.357437 0.421703 0.144465 0.046 Uiso 1 1 calc GR
H41C H 0.347544 0.431915 0.223113 0.046 Uiso 1 1 calc GR
C42 C 0.46988(14) 0.55191(13) 0.26276(10) 0.0320(4) Uani 1 1 d .
H42A H 0.526205 0.519716 0.278036 0.048 Uiso 1 1 calc GR
H42B H 0.424596 0.540312 0.293060 0.048 Uiso 1 1 calc GR
H42C H 0.484069 0.612621 0.263699 0.048 Uiso 1 1 calc GR
C43 C 0.55267(14) 0.64558(11) -0.01550(10) 0.0259(4) Uani 1 1 d .
H43A H 0.516817 0.614697 -0.053275 0.039 Uiso 1 1 calc GR
H43B H 0.612587 0.661110 -0.027780 0.039 Uiso 1 1 calc GR
H43C H 0.519472 0.697022 -0.006014 0.039 Uiso 1 1 calc GR
C44 C 0.73072(15) 0.35898(12) 0.03744(10) 0.0273(4) Uani 1 1 d .
H44A H 0.6742(14) 0.3886(12) 0.0257(11) 0.026(5) Uiso 1 1 d .
H44B H 0.7793(15) 0.3909(13) 0.0175(12) 0.035(6) Uiso 1 1 d .
C45 C 0.72027(14) 0.27202(12) 0.00558(10) 0.0299(4) Uani 1 1 d .
H45A H 0.703379 0.277508 -0.044336 0.036 Uiso 1 1 calc R
H45B H 0.779547 0.241303 0.014895 0.036 Uiso 1 1 calc R
C46 C 0.63999(18) 0.14364(14) 0.00261(14) 0.0464(6) Uani 1 1 d .
H46A H 0.698413 0.112799 0.011559 0.070 Uiso 1 1 calc GR
H46B H 0.621199 0.149201 -0.046610 0.070 Uiso 1 1 calc GR
H46C H 0.592699 0.112459 0.022283 0.070 Uiso 1 1 calc GR
H19A H 0.5365(18) 0.1197(15) 0.1519(14) 0.048(7) Uiso 1 1 d .
H19B H 0.4906(16) 0.0332(16) 0.1200(13) 0.048(7) Uiso 1 1 d .
H19C H 0.4657(17) 0.1171(16) 0.0835(15) 0.049(7) Uiso 1 1 d .

loop_
_atom_site_aniso_label
_atom_site_aniso_U_11
_atom_site_aniso_U_22
_atom_site_aniso_U_33
_atom_site_aniso_U_23
_atom_site_aniso_U_13
_atom_site_aniso_U_12
K1 0.0501(3) 0.0260(2) 0.0217(2) 0.00463(16) 0.01151(19) 0.00265(18)
K2 0.0297(2) 0.02397(19) 0.0241(2) 0.00089(15) 0.00957(16) -0.00202(15)
O1 0.0405(9) 0.0740(11) 0.0237(8) 0.0001(8) 0.0056(7) 0.0158(8)
O2 0.0324(7) 0.0252(6) 0.0235(7) 0.0013(5) 0.0088(6) -0.0063(5)
O3 0.0391(9) 0.0312(8) 0.0607(11) 0.0134(7) 0.0181(8) 0.0029(6)
O4 0.0344(8) 0.0247(6) 0.0282(7) 0.0043(5) -0.0028(6) -0.0006(5)
O5 0.0268(7) 0.0223(6) 0.0216(6) 0.0061(5) 0.0059(5) 0.0022(5)
O6 0.0327(8) 0.0345(7) 0.0341(8) -0.0093(6) 0.0103(6) 0.0006(6)
N1 0.0256(8) 0.0278(8) 0.0244(8) 0.0028(6) 0.0091(7) 0.0038(6)
N2 0.0214(7) 0.0231(7) 0.0209(7) 0.0035(6) 0.0046(6) 0.0046(5)
C1 0.061(2) 0.175(4) 0.0366(16) -0.037(2) 0.0172(15) -0.037(2)
C2 0.0280(10) 0.0399(11) 0.0269(10) 0.0038(8) 0.0084(8) 0.0061(8)
C3 0.0376(12) 0.0433(12) 0.0543(16) 0.0139(11) 0.0155(11) 0.0142(10)
C4 0.0428(13) 0.0376(12) 0.0712(19) -0.0135(12) 0.0249(13) 0.0027(10)
C5 0.0406(13) 0.0602(15) 0.0482(15) -0.0271(12) 0.0172(12) -0.0090(11)
C6 0.0301(11) 0.0514(13) 0.0262(10) -0.0022(9) 0.0059(9) -0.0003(9)
C7 0.0250(9) 0.0318(9) 0.0240(9) 0.0027(8) 0.0102(8) 0.0006(7)
C8 0.0308(10) 0.0303(9) 0.0261(10) 0.0074(8) 0.0127(8) 0.0038(8)
C9 0.0253(9) 0.0298(9) 0.0240(9) 0.0020(8) 0.0055(8) 0.0064(7)
C10 0.0234(9) 0.0249(8) 0.0273(10) 0.0048(7) 0.0073(8) 0.0056(7)
C11 0.0295(10) 0.0304(9) 0.0307(10) 0.0129(8) 0.0104(8) 0.0092(8)
C12 0.0250(9) 0.0276(9) 0.0421(12) 0.0141(8) 0.0121(9) 0.0040(7)
C13 0.0219(9) 0.0238(9) 0.0393(11) 0.0072(8) 0.0080(8) 0.0003(7)
C14 0.0246(9) 0.0223(8) 0.0262(9) 0.0024(7) 0.0063(7) 0.0011(7)
C15 0.0236(9) 0.0213(8) 0.0258(9) 0.0010(7) 0.0088(7) 0.0004(6)
C16 0.0356(11) 0.0243(9) 0.0244(9) 0.0000(7) 0.0050(8) -0.0072(7)
C17 0.0500(13) 0.0314(10) 0.0275(11) 0.0057(8) -0.0024(10) 0.0005(9)
C18 0.0427(12) 0.0376(11) 0.0340(12) -0.0011(9) -0.0029(10) -0.0124(9)
C19 0.0465(14) 0.0389(12) 0.0312(12) -0.0059(10) 0.0130(10) -0.0113(10)
C20 0.0379(12) 0.0492(14) 0.0619(17) 0.0323(12) 0.0092(12) -0.0049(10)
C21 0.0309(10) 0.0351(10) 0.0226(9) 0.0018(8) 0.0044(8) 0.0025(8)
C22 0.0290(10) 0.0327(10) 0.0351(12) -0.0008(9) 0.0053(9) 0.0024(8)
C23 0.0583(17) 0.0486(15) 0.107(3) 0.0265(16) 0.0380(18) -0.0030(13)
C24 0.0368(12) 0.0206(9) 0.0425(13) 0.0026(8) 0.0014(10) 0.0004(8)
C25 0.0258(9) 0.0210(8) 0.0266(10) 0.0014(7) 0.0032(8) 0.0051(7)
C26 0.0346(10) 0.0210(8) 0.0269(10) 0.0037(7) 0.0011(8) 0.0027(7)
C27 0.0442(12) 0.0282(10) 0.0326(11) 0.0037(8) -0.0042(10) 0.0023(8)
C28 0.0345(11) 0.0306(10) 0.0416(13) 0.0050(9) -0.0082(10) -0.0021(8)
C29 0.0277(10) 0.0269(9) 0.0414(12) 0.0113(8) 0.0019(9) 0.0012(7)
C30 0.0232(9) 0.0256(9) 0.0292(10) 0.0071(7) 0.0060(8) 0.0088(7)
C31 0.0273(10) 0.0358(10) 0.0287(10) 0.0089(8) 0.0104(8) 0.0100(8)
C32 0.0207(8) 0.0222(8) 0.0238(9) 0.0017(7) 0.0025(7) -0.0001(7)
C33 0.0203(8) 0.0166(7) 0.0218(8) 0.0003(6) 0.0019(7) -0.0018(6)
C34 0.0250(9) 0.0176(7) 0.0200(8) -0.0001(6) 0.0052(7) -0.0031(6)
C35 0.0267(9) 0.0166(7) 0.0180(8) -0.0001(6) 0.0014(7) -0.0017(6)
C36 0.0197(8) 0.0190(8) 0.0197(8) -0.0011(6) -0.0003(7) 0.0007(6)
C37 0.0206(8) 0.0183(7) 0.0197(8) -0.0010(6) 0.0033(7) -0.0013(6)
C38 0.0238(8) 0.0154(7) 0.0174(8) -0.0006(6) 0.0030(7) -0.0020(6)
C39 0.0232(9) 0.0248(8) 0.0266(10) 0.0025(7) 0.0081(7) 0.0001(7)
C40 0.0278(10) 0.0416(11) 0.0425(13) 0.0108(10) 0.0137(9) 0.0091(8)
C41 0.0269(10) 0.0320(10) 0.0345(11) 0.0033(8) 0.0080(8) -0.0061(8)
C42 0.0374(11) 0.0338(10) 0.0276(10) -0.0021(8) 0.0137(9) 0.0019(8)
C43 0.0333(10) 0.0238(8) 0.0205(9) 0.0044(7) 0.0037(8) 0.0007(7)
C44 0.0340(11) 0.0272(9) 0.0217(9) 0.0036(7) 0.0079(8) 0.0074(8)
C45 0.0362(11) 0.0323(10) 0.0228(9) 0.0014(8) 0.0103(8) 0.0074(8)
C46 0.0511(15) 0.0408(12) 0.0503(15) -0.0167(11) 0.0169(12) -0.0047(10)

loop_
_atom_type_symbol
_atom_type_description
_atom_type_scat_dispersion_real
_atom_type_scat_dispersion_imag
_atom_type_scat_source
C C 0.0033 0.0016 'International Tables Vol C Tables 4.2.6.8 and 6.1.1.4'
H H 0.0000 0.0000 'International Tables Vol C Tables 4.2.6.8 and 6.1.1.4'
K K 0.2009 0.2494 'International Tables Vol C Tables 4.2.6.8 and 6.1.1.4'
N N 0.0061 0.0033 'International Tables Vol C Tables 4.2.6.8 and 6.1.1.4'
O O 0.0106 0.0060 'International Tables Vol C Tables 4.2.6.8 and 6.1.1.4'

loop_
_geom_angle_atom_site_label_1
_geom_angle_atom_site_label_2
_geom_angle_atom_site_label_3
_geom_angle
O1 K1 O3 116.95(5)
O2 K1 O1 90.81(5)
O2 K1 O3 117.36(5)
O5 K1 O1 132.82(5)
O5 K1 O2 94.75(4)
O5 K1 O3 101.65(5)
K1 K2 H19A 100.7(6)
O2 K2 K1 47.03(3)
O2 K2 O4 87.57(4)
O2 K2 O5 92.83(4)
O2 K2 O6 134.85(4)
O2 K2 N2 148.50(5)
O2 K2 C19 58.97(5)
O2 K2 C24 66.93(5)
O2 K2 C32 136.91(4)
O2 K2 C38 113.10(4)
O2 K2 C44 170.05(5)
O2 K2 H19A 54.6(6)
O4 K2 K1 100.43(3)
O4 K2 C19 96.99(5)
O4 K2 C24 23.97(5)
O4 K2 C32 83.31(4)
O4 K2 C38 122.62(4)
O4 K2 C44 82.49(5)
O4 K2 H19A 86.2(5)
O5 K2 K1 46.22(3)
O5 K2 O4 113.67(4)
O5 K2 O6 131.71(4)
O5 K2 N2 78.64(4)
O5 K2 C19 137.84(5)
O5 K2 C24 124.18(5)
O5 K2 C32 54.01(4)
O5 K2 C38 22.91(4)
O5 K2 C44 90.69(4)
O5 K2 H19A 142.2(6)
O6 K2 K1 177.78(3)
O6 K2 O4 81.13(4)
O6 K2 N2 63.88(4)
O6 K2 C19 79.14(5)
O6 K2 C24 88.49(5)
O6 K2 C32 85.09(4)
O6 K2 C38 109.74(4)
O6 K2 C44 43.93(4)
O6 K2 H19A 81.0(6)
N2 K2 K1 115.13(4)
N2 K2 O4 68.98(4)
N2 K2 C19 141.72(5)
N2 K2 C24 92.73(5)
N2 K2 C32 24.64(4)
N2 K2 C38 67.27(4)
N2 K2 C44 24.33(5)
N2 K2 H19A 139.1(5)
C19 K2 K1 102.16(4)
C19 K2 H19A 11.4(5)
C24 K2 K1 93.56(4)
C24 K2 C19 75.98(6)
C24 K2 C32 106.70(5)
C24 K2 C44 103.46(5)
C24 K2 H19A 64.7(5)
C32 K2 K1 93.51(3)
C32 K2 C19 163.97(5)
C32 K2 H19A 163.7(6)
C38 K2 K1 68.10(3)
C38 K2 C19 140.03(5)
C38 K2 C24 140.80(5)
C38 K2 C32 44.43(4)
C38 K2 C44 72.37(4)
C38 K2 H19A 149.9(5)
C44 K2 K1 134.53(4)
C44 K2 C19 122.70(5)
C44 K2 C32 41.34(5)
C44 K2 H19A 124.8(6)
C1 O1 K1 137.59(15)
C2 O1 K1 106.81(12)
C2 O1 C1 115.54(19)
K1 O2 K2 85.51(4)
C15 O2 K1 119.27(11)
C15 O2 K2 153.16(12)
C22 O3 K1 110.45(13)
C22 O3 C23 112.71(18)
C23 O3 K1 111.67(18)
C24 O4 K2 103.40(11)
C25 O4 K2 115.42(10)
C25 O4 C24 117.18(15)
K1 O5 K2 86.05(4)
C38 O5 K1 157.26(11)
C38 O5 K2 105.47(10)
C45 O6 K2 116.96(11)
C46 O6 K2 127.37(13)
C46 O6 C45 110.92(16)
C8 N1 K1 115.37(11)
C8 N1 C9 110.95(14)
C9 N1 K1 102.43(11)
C21 N1 K1 108.57(11)
C21 N1 C8 109.62(15)
C21 N1 C9 109.61(14)
C31 N2 K2 117.62(11)
C31 N2 C32 109.32(14)
C32 N2 K2 104.52(10)
C44 N2 K2 104.65(11)
C44 N2 C31 109.56(15)
C44 N2 C32 111.00(13)
O1 C1 H1A 109.5
O1 C1 H1B 109.5
O1 C1 H1C 109.5
H1A C1 H1B 109.5
H1A C1 H1C 109.5
H1B C1 H1C 109.5
O1 C2 K1 49.74(10)
O1 C2 C7 118.58(18)
C3 C2 K1 118.08(15)
C3 C2 O1 119.6(2)
C3 C2 C7 121.7(2)
C7 C2 K1 97.36(12)
C2 C3 H3 120.1
C2 C3 C4 119.7(2)
C4 C3 H3 120.1
C3 C4 H4 120.1
C5 C4 C3 119.9(2)
C5 C4 H4 120.1
C4 C5 H5 119.9
C4 C5 C6 120.2(2)
C6 C5 H5 119.9
C5 C6 H6 119.4
C7 C6 C5 121.2(2)
C7 C6 H6 119.4
C2 C7 C8 120.28(18)
C6 C7 C2 117.27(18)
C6 C7 C8 122.44(18)
N1 C8 C7 112.30(15)
N1 C8 H8A 109.1
N1 C8 H8B 109.1
C7 C8 H8A 109.1
C7 C8 H8B 109.1
H8A C8 H8B 107.9
K1 C9 H9A 71.4(13)
K1 C9 H9B 157.0(13)
N1 C9 K1 52.89(9)
N1 C9 H9A 105.6(13)
N1 C9 H9B 107.0(13)
N1 C9 C10 115.48(15)
H9A C9 H9B 109.2(19)
C10 C9 K1 91.21(11)
C10 C9 H9A 110.2(14)
C10 C9 H9B 109.3(13)
C11 C10 C9 117.96(18)
C11 C10 C15 121.04(18)
C15 C10 C9 120.97(16)
C10 C11 H11 118.8
C12 C11 C10 122.41(18)
C12 C11 H11 118.8
C11 C12 C13 117.19(17)
C11 C12 C20 121.46(19)
C13 C12 C20 121.31(19)
C12 C13 H13 118.0
C12 C13 C14 123.98(18)
C14 C13 H13 118.0
C13 C14 C15 118.84(17)
C13 C14 C16 120.84(17)
C15 C14 C16 120.30(15)
O2 C15 K1 41.38(8)
O2 C15 C10 121.08(17)
O2 C15 C14 122.40(17)
C10 C15 K1 94.08(11)
C10 C15 C14 116.52(16)
C14 C15 K1 135.78(11)
C14 C16 C17 110.51(16)
C14 C16 C18 113.14(16)
C14 C16 C19 109.43(17)
C17 C16 C18 106.47(17)
C17 C16 C19 110.61(17)
C19 C16 C18 106.59(17)
C16 C17 H17A 109.5
C16 C17 H17B 109.5
C16 C17 H17C 109.5
H17A C17 H17B 109.5
H17A C17 H17C 109.5
H17B C17 H17C 109.5
C16 C18 H18A 109.5
C16 C18 H18B 109.5
C16 C18 H18C 109.5
H18A C18 H18B 109.5
H18A C18 H18C 109.5
H18B C18 H18C 109.5
K2 C19 H19A 32.2(14)
K2 C19 H19B 135.0(14)
K2 C19 H19C 82.3(14)
C16 C19 K2 102.76(12)
C16 C19 H19A 111.4(15)
C16 C19 H19B 116.9(14)
C16 C19 H19C 111.6(15)
H19A C19 H19B 108.4(19)
H19A C19 H19C 107(2)
H19B C19 H19C 101(2)
C12 C20 H20A 109.5
C12 C20 H20B 109.5
C12 C20 H20C 109.5
H20A C20 H20B 109.5
H20A C20 H20C 109.5
H20B C20 H20C 109.5
N1 C21 H21A 108.8
N1 C21 H21B 108.8
N1 C21 C22 114.01(17)
H21A C21 H21B 107.6
C22 C21 H21A 108.8
C22 C21 H21B 108.8
K1 C22 H22A 84.9(14)
K1 C22 H22B 156.2(14)
O3 C22 K1 47.13(10)
O3 C22 C21 108.06(16)
O3 C22 H22A 110.9(14)
O3 C22 H22B 109.1(14)
C21 C22 K1 81.92(11)
C21 C22 H22A 110.1(14)
C21 C22 H22B 110.1(15)
H22A C22 H22B 109(2)
K1 C23 H23A 82.1
K1 C23 H23B 155.6
K1 C23 H23C 85.4
O3 C23 K1 46.19(14)
O3 C23 H23A 109.5
O3 C23 H23B 109.5
O3 C23 H23C 109.5
H23A C23 H23B 109.5
H23A C23 H23C 109.5
H23B C23 H23C 109.5
K2 C24 H24A 162.8(15)
K2 C24 H24B 72.8(14)
K2 C24 H24C 82.7(12)
O4 C24 K2 52.63(9)
O4 C24 H24A 110.7(14)
O4 C24 H24B 105.7(14)
O4 C24 H24C 110.4(12)
H24A C24 H24B 112.4(19)
H24A C24 H24C 109.9(19)
H24B C24 H24C 107.5(19)
O4 C25 C26 123.44(16)
O4 C25 C30 115.35(16)
C26 C25 C30 121.20(17)
C25 C26 H26 120.3
C25 C26 C27 119.35(18)
C27 C26 H26 120.3
C26 C27 H27 119.8
C28 C27 C26 120.5(2)
C28 C27 H27 119.8
C27 C28 H28 120.2
C29 C28 C27 119.55(19)
C29 C28 H28 120.2
C28 C29 H29 119.2
C28 C29 C30 121.55(18)
C30 C29 H29 119.2
C25 C30 C31 121.12(18)
C29 C30 C25 117.84(18)
C29 C30 C31 120.77(17)
N2 C31 C30 115.68(16)
N2 C31 H31A 108.4
N2 C31 H31B 108.4
C30 C31 H31A 108.4
C30 C31 H31B 108.4
H31A C31 H31B 107.4
K2 C32 H32A 84.4(11)
K2 C32 H32B 162.3(12)
N2 C32 K2 50.83(8)
N2 C32 H32A 108.1(11)
N2 C32 H32B 111.5(12)
N2 C32 C33 115.02(14)
H32A C32 H32B 104.7(16)
C33 C32 K2 82.50(9)
C33 C32 H32A 109.0(11)
C33 C32 H32B 108.1(11)
C34 C33 C32 118.61(16)
C34 C33 C38 121.48(15)
C38 C33 C32 119.88(15)
C33 C34 H34 119.1
C35 C34 C33 121.84(16)
C35 C34 H34 119.1
C34 C35 C36 117.21(16)
C34 C35 C43 121.35(16)
C36 C35 C43 121.43(16)
C35 C36 H36 118.1
C37 C36 C35 123.89(16)
C37 C36 H36 118.1
C36 C37 C38 118.93(16)
C36 C37 C39 120.69(15)
C38 C37 C39 120.38(15)
O5 C38 K2 51.61(8)
O5 C38 C33 121.13(15)
O5 C38 C37 122.37(16)
C33 C38 K2 92.02(10)
C33 C38 C37 116.50(15)
C37 C38 K2 128.28(11)
C37 C39 C40 113.01(15)
C37 C39 C41 110.19(15)
C37 C39 C42 109.30(15)
C40 C39 C41 107.56(16)
C40 C39 C42 106.83(16)
C41 C39 C42 109.87(16)
C39 C40 H40A 109.5
C39 C40 H40B 109.5
C39 C40 H40C 109.5
H40A C40 H40B 109.5
H40A C40 H40C 109.5
H40B C40 H40C 109.5
C39 C41 H41A 109.5
C39 C41 H41B 109.5
C39 C41 H41C 109.5
H41A C41 H41B 109.5
H41A C41 H41C 109.5
H41B C41 H41C 109.5
C39 C42 H42A 109.5
C39 C42 H42B 109.5
C39 C42 H42C 109.5
H42A C42 H42B 109.5
H42A C42 H42C 109.5
H42B C42 H42C 109.5
C35 C43 H43A 109.5
C35 C43 H43B 109.5
C35 C43 H43C 109.5
H43A C43 H43B 109.5
H43A C43 H43C 109.5
H43B C43 H43C 109.5
K2 C44 H44A 81.1(13)
K2 C44 H44B 159.4(13)
N2 C44 K2 51.02(9)
N2 C44 H44A 108.5(13)
N2 C44 H44B 108.5(13)
N2 C44 C45 114.73(15)
H44A C44 H44B 107.7(17)
C45 C44 K2 84.85(11)
C45 C44 H44A 108.3(12)
C45 C44 H44B 108.9(13)
O6 C45 C44 110.24(15)
O6 C45 H45A 109.6
O6 C45 H45B 109.6
C44 C45 H45A 109.6
C44 C45 H45B 109.6
H45A C45 H45B 108.1
O6 C46 H46A 109.5
O6 C46 H46B 109.5
O6 C46 H46C 109.5
H46A C46 H46B 109.5
H46A C46 H46C 109.5
H46B C46 H46C 109.5

loop_
_geom_bond_atom_site_label_1
_geom_bond_atom_site_label_2
_geom_bond_distance
K1 O1 2.6678(17)
K1 O2 2.6093(14)
K1 O3 2.7185(18)
K1 O5 2.5729(13)
K2 O2 2.6274(13)
K2 O4 2.8102(14)
K2 O5 2.6365(13)
K2 O6 2.7613(15)
K2 N2 2.7682(15)
K2 C19 3.460(2)
K2 C24 3.440(2)
K2 C32 3.4563(19)
K2 C38 3.2417(17)
K2 C44 3.445(2)
K2 H19A 2.68(3)
O1 C1 1.392(3)
O1 C2 1.391(3)
O2 C15 1.308(2)
O3 C22 1.415(3)
O3 C23 1.420(3)
O4 C24 1.437(2)
O4 C25 1.377(2)
O5 C38 1.310(2)
O6 C45 1.423(2)
O6 C46 1.419(2)
N1 C8 1.476(2)
N1 C9 1.488(2)
N1 C21 1.471(2)
N2 C31 1.474(2)
N2 C32 1.489(2)
N2 C44 1.467(2)
C1 H1A 0.9800
C1 H1B 0.9800
C1 H1C 0.9800
C2 C3 1.380(3)
C2 C7 1.392(3)
C3 H3 0.9500
C3 C4 1.380(4)
C4 H4 0.9500
C4 C5 1.368(4)
C5 H5 0.9500
C5 C6 1.388(3)
C6 H6 0.9500
C6 C7 1.387(3)
C7 C8 1.510(3)
C8 H8A 0.9900
C8 H8B 0.9900
C9 H9A 0.95(2)
C9 H9B 0.97(2)
C9 C10 1.508(3)
C10 C11 1.394(3)
C10 C15 1.429(3)
C11 H11 0.9500
C11 C12 1.381(3)
C12 C13 1.385(3)
C12 C20 1.513(3)
C13 H13 0.9500
C13 C14 1.396(2)
C14 C15 1.450(3)
C14 C16 1.532(3)
C16 C17 1.536(3)
C16 C18 1.540(3)
C16 C19 1.536(3)
C17 H17A 0.9800
C17 H17B 0.9800
C17 H17C 0.9800
C18 H18A 0.9800
C18 H18B 0.9800
C18 H18C 0.9800
C19 H19A 0.99(3)
C19 H19B 1.00(2)
C19 H19C 0.98(3)
C20 H20A 0.9800
C20 H20B 0.9800
C20 H20C 0.9800
C21 H21A 0.9900
C21 H21B 0.9900
C21 C22 1.516(3)
C22 H22A 0.92(2)
C22 H22B 0.97(2)
C23 H23A 0.9800
C23 H23B 0.9800
C23 H23C 0.9800
C24 H24A 0.93(2)
C24 H24B 1.00(3)
C24 H24C 1.07(3)
C25 C26 1.381(3)
C25 C30 1.407(3)
C26 H26 0.9500
C26 C27 1.388(3)
C27 H27 0.9500
C27 C28 1.384(3)
C28 H28 0.9500
C28 C29 1.383(3)
C29 H29 0.9500
C29 C30 1.386(3)
C30 C31 1.501(3)
C31 H31A 0.9900
C31 H31B 0.9900
C32 H32A 0.96(2)
C32 H32B 0.97(2)
C32 C33 1.510(2)
C33 C34 1.396(2)
C33 C38 1.425(2)
C34 H34 0.9500
C34 C35 1.383(2)
C35 C36 1.395(2)
C35 C43 1.511(2)
C36 H36 0.9500
C36 C37 1.389(2)
C37 C38 1.449(2)
C37 C39 1.534(2)
C39 C40 1.537(3)
C39 C41 1.539(2)
C39 C42 1.541(3)
C40 H40A 0.9800
C40 H40B 0.9800
C40 H40C 0.9800
C41 H41A 0.9800
C41 H41B 0.9800
C41 H41C 0.9800
C42 H42A 0.9800
C42 H42B 0.9800
C42 H42C 0.9800
C43 H43A 0.9800
C43 H43B 0.9800
C43 H43C 0.9800
C44 H44A 0.95(2)
C44 H44B 1.00(2)
C44 C45 1.509(3)
C45 H45A 0.9900
C45 H45B 0.9900
C46 H46A 0.9800
C46 H46B 0.9800
C46 H46C 0.9800

loop_
_geom_torsion_atom_site_label_1
_geom_torsion_atom_site_label_2
_geom_torsion_atom_site_label_3
_geom_torsion_atom_site_label_4
_geom_torsion
K1 O1 C2 C3 103.16(19)
K1 O1 C2 C7 -74.3(2)
K1 O2 C15 C10 -56.0(2)
K1 O2 C15 C14 124.31(15)
K1 O3 C22 C21 -59.72(18)
K1 O5 C38 K2 -118.4(3)
K1 O5 C38 C33 176.79(19)
K1 O5 C38 C37 -2.7(4)
K1 N1 C8 C7 -47.13(19)
K1 N1 C9 C10 -70.65(17)
K1 N1 C21 C22 -35.83(18)
K1 C2 C3 C4 -121.4(2)
K1 C2 C7 C6 131.20(16)
K1 C2 C7 C8 -50.22(18)
K1 C9 C10 C11 -148.45(15)
K1 C9 C10 C15 33.48(17)
K2 O2 C15 K1 -155.3(3)
K2 O2 C15 C10 148.65(19)
K2 O2 C15 C14 -31.0(4)
K2 O4 C25 C26 116.47(17)
K2 O4 C25 C30 -65.09(18)
K2 O5 C38 C33 -64.80(16)
K2 O5 C38 C37 115.69(14)
K2 O6 C45 C44 -22.97(19)
K2 N2 C31 C30 -53.2(2)
K2 N2 C32 C33 -55.53(16)
K2 N2 C44 C45 -60.01(17)
K2 C32 C33 C34 -136.20(14)
K2 C32 C33 C38 45.94(14)
K2 C44 C45 O6 16.25(14)
O1 C2 C3 C4 -178.8(2)
O1 C2 C7 C6 178.99(18)
O1 C2 C7 C8 -2.4(3)
O4 C25 C26 C27 179.09(17)
O4 C25 C30 C29 179.93(16)
O4 C25 C30 C31 -6.0(2)
N1 C9 C10 C11 -99.6(2)
N1 C9 C10 C15 82.3(2)
N1 C21 C22 K1 27.26(14)
N1 C21 C22 O3 67.0(2)
N2 C32 C33 C34 -96.05(19)
N2 C32 C33 C38 86.1(2)
N2 C44 C45 O6 58.8(2)
C1 O1 C2 K1 -177.9(3)
C1 O1 C2 C3 -74.7(3)
C1 O1 C2 C7 107.8(3)
C2 C3 C4 C5 0.0(4)
C2 C7 C8 N1 74.8(2)
C3 C2 C7 C6 1.6(3)
C3 C2 C7 C8 -179.84(19)
C3 C4 C5 C6 1.2(4)
C4 C5 C6 C7 -1.0(3)
C5 C6 C7 C2 -0.4(3)
C5 C6 C7 C8 -178.94(19)
C6 C7 C8 N1 -106.7(2)
C7 C2 C3 C4 -1.4(3)
C8 N1 C9 K1 123.65(15)
C8 N1 C9 C10 53.0(2)
C8 N1 C21 C22 -162.67(16)
C9 N1 C8 C7 -163.02(16)
C9 N1 C21 C22 75.3(2)
C9 C10 C11 C12 -179.74(18)
C9 C10 C15 K1 -33.96(17)
C9 C10 C15 O2 -0.6(3)
C9 C10 C15 C14 179.05(16)
C10 C11 C12 C13 0.8(3)
C10 C11 C12 C20 178.3(2)
C11 C10 C15 K1 148.02(15)
C11 C10 C15 O2 -178.63(16)
C11 C10 C15 C14 1.0(3)
C11 C12 C13 C14 0.7(3)
C12 C13 C14 C15 -1.3(3)
C12 C13 C14 C16 177.34(18)
C13 C14 C15 K1 -128.44(16)
C13 C14 C15 O2 -179.98(17)
C13 C14 C15 C10 0.4(2)
C13 C14 C16 C17 121.92(19)
C13 C14 C16 C18 2.6(3)
C13 C14 C16 C19 -116.04(19)
C14 C16 C19 K2 -82.08(14)
C15 C10 C11 C12 -1.7(3)
C15 C14 C16 C17 -59.5(2)
C15 C14 C16 C18 -178.75(17)
C15 C14 C16 C19 62.6(2)
C16 C14 C15 K1 52.9(2)
C16 C14 C15 O2 1.4(3)
C16 C14 C15 C10 -178.27(16)
C17 C16 C19 K2 39.89(18)
C18 C16 C19 K2 155.24(13)
C20 C12 C13 C14 -176.83(19)
C21 N1 C8 C7 75.78(19)
C21 N1 C9 K1 -115.13(14)
C21 N1 C9 C10 174.21(16)
C22 O3 C23 K1 125.0(2)
C23 O3 C22 K1 -125.7(2)
C23 O3 C22 C21 174.6(2)
C24 O4 C25 C26 -5.7(3)
C24 O4 C25 C30 172.74(17)
C25 O4 C24 K2 128.20(17)
C25 C26 C27 C28 0.4(3)
C25 C30 C31 N2 76.6(2)
C26 C25 C30 C29 -1.6(3)
C26 C25 C30 C31 172.51(17)
C26 C27 C28 C29 -0.7(3)
C27 C28 C29 C30 -0.2(3)
C28 C29 C30 C25 1.3(3)
C28 C29 C30 C31 -172.82(19)
C29 C30 C31 N2 -109.5(2)
C30 C25 C26 C27 0.7(3)
C31 N2 C32 K2 -126.75(15)
C31 N2 C32 C33 177.72(15)
C31 N2 C44 K2 126.97(14)
C31 N2 C44 C45 67.0(2)
C32 N2 C31 C30 65.7(2)
C32 N2 C44 K2 -112.21(14)
C32 N2 C44 C45 -172.22(16)
C32 C33 C34 C35 -178.65(16)
C32 C33 C38 K2 -49.47(15)
C32 C33 C38 O5 -4.3(2)
C32 C33 C38 C37 175.27(15)
C33 C34 C35 C36 2.2(2)
C33 C34 C35 C43 -176.77(16)
C34 C33 C38 K2 132.73(14)
C34 C33 C38 O5 177.94(15)
C34 C33 C38 C37 -2.5(2)
C34 C35 C36 C37 -0.1(3)
C35 C36 C37 C38 -3.3(3)
C35 C36 C37 C39 176.08(15)
C36 C37 C38 K2 -111.91(16)
C36 C37 C38 O5 -176.04(15)
C36 C37 C38 C33 4.4(2)
C36 C37 C39 C40 -2.5(2)
C36 C37 C39 C41 117.90(18)
C36 C37 C39 C42 -121.27(18)
C38 C33 C34 C35 -0.8(3)
C38 C37 C39 C40 176.88(16)
C38 C37 C39 C41 -62.8(2)
C38 C37 C39 C42 58.1(2)
C39 C37 C38 K2 68.7(2)
C39 C37 C38 O5 4.6(2)
C39 C37 C38 C33 -174.92(15)
C43 C35 C36 C37 178.86(16)
C44 N2 C31 C30 -172.48(16)
C44 N2 C32 K2 112.29(15)
C44 N2 C32 C33 56.8(2)
C46 O6 C45 C44 179.60(18)
